data_4347507
loop_
_publ_author_name
'Yang, Qian'
'Gao, Chen'
'Wang, Ye-Xin'
'Wang, Bing-Wu'
'Wang, Zhe-Ming'
'Gao, Song'

_publ_section_title
;
 Two Magnetic Switching Complexes Based on the Fe(II) Ion.
;
_journal_issue 16
_journal_name_full 'Inorganic chemistry'
_journal_page_first 7805
_journal_page_last 7807
_journal_paper_doi 10.1021/acs.inorgchem.6b00258
_journal_volume 55
_journal_year 2016
_chemical_formula_sum 'C36 H20 Fe N10 S4'
_chemical_formula_weight 776.71
_space_group_IT_number 60
_space_group_name_Hall '-P 2n 2ab'
_space_group_name_H-M_alt 'P b c n'
_symmetry_cell_setting orthorhombic
_symmetry_space_group_name_H-M 'P b c n'
_atom_sites_solution_hydrogens geom
_atom_sites_solution_primary direct
_atom_sites_solution_secondary difmap
_audit_creation_method SHELXL-97
_cell_angle_alpha 90.00
_cell_angle_beta 90.00
_cell_angle_gamma 90.00
_cell_formula_units_Z 4
_cell_length_a 12.6615(6)
_cell_length_b 9.8438(6)
_cell_length_c 26.6819(12)
_cell_measurement_reflns_used 4537
_cell_measurement_temperature 100.00(10)
_cell_measurement_theta_max 27.9280
_cell_measurement_theta_min 3.4340
_cell_volume 3325.6(3)
_computing_structure_refinement 'SHELXL-97 (Sheldrick, 1997)'
_computing_structure_solution 'SHELXS-97 (Sheldrick, 1990)'
_diffrn_ambient_temperature 100.00(10)
_diffrn_measured_fraction_theta_full 0.998
_diffrn_measured_fraction_theta_max 0.998
_diffrn_measurement_device_type 'SuperNova, Dual, Cu at zero, Atlas'
_diffrn_radiation_monochromator mirror
_diffrn_radiation_source 'SuperNova (Mo) X-ray Source'
_diffrn_radiation_type 'Mo K\a'
_diffrn_radiation_wavelength 0.7107
_diffrn_reflns_av_R_equivalents 0.0338
_diffrn_reflns_av_sigmaI/netI 0.0317
_diffrn_reflns_limit_h_max 13
_diffrn_reflns_limit_h_min -14
_diffrn_reflns_limit_k_max 10
_diffrn_reflns_limit_k_min -11
_diffrn_reflns_limit_l_max 31
_diffrn_reflns_limit_l_min -29
_diffrn_reflns_number 10785
_diffrn_reflns_theta_full 24.71
_diffrn_reflns_theta_max 24.71
_diffrn_reflns_theta_min 3.03
_exptl_absorpt_coefficient_mu 0.751
_exptl_absorpt_correction_T_max 1.00000
_exptl_absorpt_correction_T_min 0.84738
_exptl_absorpt_correction_type multi-scan
_exptl_absorpt_process_details
;
CrysAlisPro, Agilent Technologies,
Version 1.171.36.32 (release 02-08-2013 CrysAlis171 .NET)
(compiled Aug  2 2013,16:46:58)
Empirical absorption correction using spherical harmonics,
 implemented in SCALE3 ABSPACK scaling algorithm.
;
_exptl_crystal_colour black
_exptl_crystal_density_diffrn 1.551
_exptl_crystal_density_method 'not measured'
_exptl_crystal_description block
_exptl_crystal_F_000 1584
_exptl_crystal_size_max 0.2
_exptl_crystal_size_mid 0.1
_exptl_crystal_size_min 0.1
_refine_diff_density_max 1.948
_refine_diff_density_min -1.200
_refine_diff_density_rms 0.136
_refine_ls_extinction_method none
_refine_ls_goodness_of_fit_ref 1.023
_refine_ls_hydrogen_treatment mixed
_refine_ls_matrix_type full
_refine_ls_number_parameters 236
_refine_ls_number_reflns 2830
_refine_ls_number_restraints 0
_refine_ls_restrained_S_all 1.023
_refine_ls_R_factor_all 0.0930
_refine_ls_R_factor_gt 0.0810
_refine_ls_shift/su_max 4.568
_refine_ls_shift/su_mean 0.028
_refine_ls_structure_factor_coef Fsqd
_refine_ls_weighting_details 'calc w=1/[\s^2^(Fo^2^)+(0.0989P)^2^+32.9217P] where P=(Fo^2^+2Fc^2^)/3'
_refine_ls_weighting_scheme calc
_refine_ls_wR_factor_gt 0.2132
_refine_ls_wR_factor_ref 0.2233
_reflns_number_gt 2380
_reflns_number_total 2830
_reflns_threshold_expression >2sigma(I)
_cod_data_source_file ic6b00258_si_002.cif
_cod_data_source_block 1_100K
_cod_depositor_comments
;
The following automatic conversions were performed:

data item '_symmetry_cell_setting' value 'Orthorhombic' was changed
to 'orthorhombic' in accordance with the
/home/saulius/struct/COD-crude-data/automatic-downloads/DataCite-retrospective/ACS/depositions/lib/dictionaries/cif_core.dic
dictionary named 'cif_core.dic' version 2.4.2 last updated on
2011-04-26.

Automatic conversion script
Id: cif_fix_values 6909 2019-04-08 15:41:33Z antanas 
;
_cod_original_sg_symbol_H-M 'Pbcn '
_cod_database_code 4347507

loop_
_symmetry_equiv_pos_as_xyz
'x, y, z'
'-x+1/2, -y+1/2, z+1/2'
'-x, y, -z+1/2'
'x+1/2, -y+1/2, -z'
'-x, -y, -z'
'x-1/2, y-1/2, -z-1/2'
'x, -y, z-1/2'
'-x-1/2, y-1/2, z'

loop_
_atom_site_label
_atom_site_type_symbol
_atom_site_fract_x
_atom_site_fract_y
_atom_site_fract_z
_atom_site_U_iso_or_equiv
_atom_site_adp_type
_atom_site_occupancy
_atom_site_symmetry_multiplicity
_atom_site_calc_flag
_atom_site_refinement_flags
C6 C 0.5731(4) 0.3262(6) 0.67458(19) 0.0179(12) Uani 1 1 d .
N2 N 0.4812(4) 0.2894(5) 0.69711(17) 0.0193(10) Uani 1 1 d .
C2 C 0.3925(5) 0.3467(6) 0.6807(2) 0.0237(13) Uani 1 1 d .
H2 H 0.3287 0.3191 0.6945 0.028 Uiso 1 1 calc R
C3 C 0.3914(5) 0.4472(6) 0.6432(2) 0.0263(13) Uani 1 1 d .
H3 H 0.3278 0.4853 0.6329 0.032 Uiso 1 1 calc R
Fe1 Fe 0.5000 0.15102(11) 0.7500 0.0186(4) Uani 1 2 d S
S1 S 0.39291(14) -0.15769(19) 0.62488(7) 0.0416(5) Uani 1 1 d .
N1 N 0.4663(4) 0.0148(5) 0.70074(19) 0.0240(11) Uani 1 1 d .
N3 N 0.6496(4) 0.1637(5) 0.72848(17) 0.0190(10) Uani 1 1 d .
N5 N 0.8523(5) 0.4434(6) 0.60824(19) 0.0245(12) Uani 1 1 d .
C8 C 0.7669(5) 0.2878(6) 0.6728(2) 0.0202(12) Uani 1 1 d .
N4 N 0.7076(4) 0.5549(5) 0.58306(17) 0.0230(11) Uani 1 1 d .
C12 C 0.6813(5) 0.4571(6) 0.6175(2) 0.0229(13) Uani 1 1 d .
C7 C 0.6662(4) 0.2577(5) 0.6917(2) 0.0185(12) Uani 1 1 d .
C13 C 0.7698(4) 0.3877(6) 0.6342(2) 0.0204(12) Uani 1 1 d .
C10 C 0.8366(5) 0.1282(6) 0.7315(2) 0.0260(13) Uani 1 1 d .
H10 H 0.8931 0.0838 0.7466 0.031 Uiso 1 1 calc R
C5 C 0.5785(4) 0.4261(6) 0.63671(19) 0.0189(12) Uani 1 1 d .
C9 C 0.8549(5) 0.2200(6) 0.6938(2) 0.0237(13) Uani 1 1 d .
H9 H 0.9231 0.2372 0.6825 0.028 Uiso 1 1 calc R
C15 C 0.8769(5) 0.6355(6) 0.5489(2) 0.0292(14) Uani 1 1 d .
C16 C 0.8348(6) 0.7454(7) 0.5226(2) 0.0373(16) Uani 1 1 d .
H16 H 0.7630 0.7640 0.5202 0.045 Uiso 1 1 calc R
C14 C 0.8117(5) 0.5437(6) 0.5788(2) 0.0242(13) Uani 1 1 d .
C1 C 0.4337(5) -0.0569(6) 0.6702(2) 0.0268(14) Uani 1 1 d .
C4 C 0.4842(5) 0.4883(6) 0.6222(2) 0.0255(13) Uani 1 1 d .
H4 H 0.4846 0.5573 0.5983 0.031 Uiso 1 1 calc R
C17 C 0.9857(6) 0.6287(8) 0.5447(3) 0.0423(18) Uani 1 1 d .
H17 H 1.0276 0.5627 0.5597 0.051 Uiso 1 1 calc R
C11 C 0.7334(5) 0.1008(6) 0.7474(2) 0.0212(12) Uani 1 1 d .
H11 H 0.7230 0.0358 0.7722 0.025 Uiso 1 1 calc R
S2 S 1.0323(2) 0.7562(3) 0.50874(10) 0.0699(8) Uani 1 1 d .
H5 H 0.906(6) 0.422(7) 0.606(2) 0.019(19) Uiso 1 1 d .
C18 C 0.9226(5) 0.8329(5) 0.49798(17) 0.0188(13) Uani 1 1 d .
H18 H 0.9134 0.9137 0.4804 0.023 Uiso 1 1 calc R

loop_
_atom_site_aniso_label
_atom_site_aniso_U_11
_atom_site_aniso_U_22
_atom_site_aniso_U_33
_atom_site_aniso_U_23
_atom_site_aniso_U_13
_atom_site_aniso_U_12
C6 0.019(3) 0.020(3) 0.015(3) -0.005(2) 0.002(2) 0.000(2)
N2 0.020(3) 0.019(2) 0.019(2) -0.0025(19) 0.0015(19) 0.000(2)
C2 0.020(3) 0.026(3) 0.025(3) 0.000(2) 0.001(2) 0.000(2)
C3 0.022(3) 0.030(3) 0.027(3) 0.003(3) -0.005(3) 0.002(3)
Fe1 0.0188(6) 0.0184(6) 0.0185(6) 0.000 0.0041(5) 0.000
S1 0.0272(9) 0.0433(11) 0.0542(11) -0.0234(9) -0.0066(8) 0.0026(8)
N1 0.023(3) 0.020(2) 0.029(3) -0.003(2) 0.004(2) -0.001(2)
N3 0.020(2) 0.018(2) 0.019(2) -0.0016(19) 0.002(2) -0.0002(19)
N5 0.019(3) 0.030(3) 0.025(3) -0.005(2) 0.009(2) -0.003(2)
C8 0.022(3) 0.021(3) 0.017(3) -0.005(2) 0.006(2) 0.001(2)
N4 0.026(3) 0.025(3) 0.018(2) -0.001(2) 0.004(2) -0.006(2)
C12 0.031(3) 0.021(3) 0.017(3) 0.000(2) 0.003(2) -0.004(3)
C7 0.018(3) 0.018(3) 0.019(3) -0.004(2) 0.002(2) -0.001(2)
C13 0.020(3) 0.024(3) 0.017(3) -0.005(2) 0.002(2) -0.005(2)
C10 0.024(3) 0.025(3) 0.029(3) -0.003(3) 0.002(3) 0.008(3)
C5 0.019(3) 0.022(3) 0.016(3) 0.000(2) -0.002(2) -0.003(2)
C9 0.018(3) 0.027(3) 0.026(3) -0.006(2) 0.004(2) 0.001(2)
C15 0.037(4) 0.030(3) 0.021(3) -0.009(3) 0.006(3) -0.015(3)
C16 0.044(4) 0.039(4) 0.029(3) -0.001(3) 0.007(3) -0.014(3)
C14 0.029(3) 0.026(3) 0.017(3) -0.005(2) 0.003(2) -0.008(3)
C1 0.017(3) 0.026(3) 0.037(3) -0.004(3) 0.005(3) 0.005(3)
C4 0.029(3) 0.025(3) 0.023(3) 0.002(2) -0.002(2) -0.001(3)
C17 0.040(4) 0.040(4) 0.047(4) -0.001(3) 0.019(3) -0.008(3)
C11 0.025(3) 0.020(3) 0.019(3) 0.000(2) 0.005(2) 0.004(2)
S2 0.0718(17) 0.0728(16) 0.0651(15) -0.0047(13) 0.0193(13) -0.0262(13)
C18 0.047(4) 0.009(2) 0.000(2) -0.0021(18) 0.013(2) -0.012(2)

loop_
_atom_type_symbol
_atom_type_description
_atom_type_scat_dispersion_real
_atom_type_scat_dispersion_imag
_atom_type_scat_source
C C 0.0033 0.0016 'International Tables Vol C Tables 4.2.6.8 and 6.1.1.4'
H H 0.0000 0.0000 'International Tables Vol C Tables 4.2.6.8 and 6.1.1.4'
N N 0.0061 0.0033 'International Tables Vol C Tables 4.2.6.8 and 6.1.1.4'
S S 0.1246 0.1234 'International Tables Vol C Tables 4.2.6.8 and 6.1.1.4'
Fe Fe 0.3463 0.8444 'International Tables Vol C Tables 4.2.6.8 and 6.1.1.4'

loop_
_geom_angle_atom_site_label_1
_geom_angle_atom_site_label_2
_geom_angle_atom_site_label_3
_geom_angle
_geom_angle_site_symmetry_1
_geom_angle_site_symmetry_3
N2 C6 C5 123.0(5) . .
N2 C6 C7 115.9(5) . .
C5 C6 C7 121.1(5) . .
C2 N2 C6 117.6(5) . .
C2 N2 Fe1 129.0(4) . .
C6 N2 Fe1 113.4(4) . .
N2 C2 C3 122.8(5) . .
C4 C3 C2 119.5(6) . .
N1 Fe1 N1 91.7(3) . 3_656
N1 Fe1 N2 88.0(2) . .
N1 Fe1 N2 173.9(2) 3_656 .
N1 Fe1 N2 173.9(2) . 3_656
N1 Fe1 N2 88.0(2) 3_656 3_656
N2 Fe1 N2 92.8(3) . 3_656
N1 Fe1 N3 93.33(19) . .
N1 Fe1 N3 91.7(2) 3_656 .
N2 Fe1 N3 82.25(19) . .
N2 Fe1 N3 92.76(19) 3_656 .
N1 Fe1 N3 91.7(2) . 3_656
N1 Fe1 N3 93.3(2) 3_656 3_656
N2 Fe1 N3 92.76(19) . 3_656
N2 Fe1 N3 82.25(19) 3_656 3_656
N3 Fe1 N3 172.8(3) . 3_656
C1 N1 Fe1 170.7(5) . .
C11 N3 C7 117.8(5) . .
C11 N3 Fe1 128.6(4) . .
C7 N3 Fe1 113.4(4) . .
C14 N5 C13 107.1(6) . .
C7 C8 C9 118.3(5) . .
C7 C8 C13 115.3(5) . .
C9 C8 C13 126.3(5) . .
C14 N4 C12 103.9(5) . .
N4 C12 C13 111.4(5) . .
N4 C12 C5 127.6(5) . .
C13 C12 C5 120.9(5) . .
N3 C7 C8 122.7(5) . .
N3 C7 C6 115.0(5) . .
C8 C7 C6 122.3(5) . .
N5 C13 C12 104.9(5) . .
N5 C13 C8 131.4(6) . .
C12 C13 C8 123.6(5) . .
C9 C10 C11 120.4(6) . .
C4 C5 C6 117.5(5) . .
C4 C5 C12 125.7(5) . .
C6 C5 C12 116.7(5) . .
C10 C9 C8 117.9(5) . .
C17 C15 C16 112.1(6) . .
C17 C15 C14 125.2(7) . .
C16 C15 C14 122.6(6) . .
C15 C16 C18 111.7(6) . .
N4 C14 N5 112.6(5) . .
N4 C14 C15 123.8(6) . .
N5 C14 C15 123.4(6) . .
N1 C1 S1 177.0(6) . .
C3 C4 C5 119.5(5) . .
C15 C17 S2 111.0(6) . .
N3 C11 C10 122.8(5) . .
C18 S2 C17 98.6(4) . .
C16 C18 S2 106.4(4) . .

loop_
_geom_bond_atom_site_label_1
_geom_bond_atom_site_label_2
_geom_bond_distance
_geom_bond_site_symmetry_2
C6 N2 1.359(7) .
C6 C5 1.412(8) .
C6 C7 1.433(8) .
N2 C2 1.331(8) .
N2 Fe1 1.976(5) .
C2 C3 1.405(8) .
C3 C4 1.364(9) .
Fe1 N1 1.925(5) .
Fe1 N1 1.925(5) 3_656
Fe1 N2 1.976(5) 3_656
Fe1 N3 1.983(5) .
Fe1 N3 1.983(5) 3_656
S1 C1 1.648(6) .
N1 C1 1.154(8) .
N3 C11 1.328(8) .
N3 C7 1.365(7) .
N5 C14 1.362(8) .
N5 C13 1.368(8) .
C8 C7 1.404(8) .
C8 C9 1.414(8) .
C8 C13 1.426(8) .
N4 C14 1.328(8) .
N4 C12 1.371(7) .
C12 C13 1.386(9) .
C12 C5 1.431(8) .
C10 C9 1.372(9) .
C10 C11 1.400(8) .
C5 C4 1.398(8) .
C15 C17 1.383(10) .
C15 C16 1.395(10) .
C15 C14 1.461(8) .
C16 C18 1.552(8) .
C17 S2 1.686(8) .
S2 C18 1.607(7) .

loop_
_geom_torsion_atom_site_label_1
_geom_torsion_atom_site_label_2
_geom_torsion_atom_site_label_3
_geom_torsion_atom_site_label_4
_geom_torsion
_geom_torsion_site_symmetry_1
_geom_torsion_site_symmetry_4
C5 C6 N2 C2 3.1(8) . .
C7 C6 N2 C2 -177.2(5) . .
C5 C6 N2 Fe1 -178.3(4) . .
C7 C6 N2 Fe1 1.4(6) . .
C6 N2 C2 C3 -3.3(8) . .
Fe1 N2 C2 C3 178.4(4) . .
N2 C2 C3 C4 0.5(9) . .
C2 N2 Fe1 N1 82.9(5) . .
C6 N2 Fe1 N1 -95.5(4) . .
C2 N2 Fe1 N1 170.9(17) . 3_656
C6 N2 Fe1 N1 -7(2) . 3_656
C2 N2 Fe1 N2 -91.0(5) . 3_656
C6 N2 Fe1 N2 90.6(4) . 3_656
C2 N2 Fe1 N3 176.6(5) . .
C6 N2 Fe1 N3 -1.8(4) . .
C2 N2 Fe1 N3 -8.7(5) . 3_656
C6 N2 Fe1 N3 172.9(4) . 3_656
N1 Fe1 N1 C1 131(3) 3_656 .
N2 Fe1 N1 C1 -55(3) . .
N2 Fe1 N1 C1 43(4) 3_656 .
N3 Fe1 N1 C1 -137(3) . .
N3 Fe1 N1 C1 37(3) 3_656 .
N1 Fe1 N3 C11 -95.6(5) . .
N1 Fe1 N3 C11 -3.7(5) 3_656 .
N2 Fe1 N3 C11 176.9(5) . .
N2 Fe1 N3 C11 84.4(5) 3_656 .
N3 Fe1 N3 C11 130.4(5) 3_656 .
N1 Fe1 N3 C7 89.6(4) . .
N1 Fe1 N3 C7 -178.6(4) 3_656 .
N2 Fe1 N3 C7 2.0(4) . .
N2 Fe1 N3 C7 -90.5(4) 3_656 .
N3 Fe1 N3 C7 -44.5(3) 3_656 .
C14 N4 C12 C13 0.4(6) . .
C14 N4 C12 C5 178.9(6) . .
C11 N3 C7 C8 1.3(8) . .
Fe1 N3 C7 C8 176.8(4) . .
C11 N3 C7 C6 -177.3(5) . .
Fe1 N3 C7 C6 -1.8(6) . .
C9 C8 C7 N3 -1.7(8) . .
C13 C8 C7 N3 179.4(5) . .
C9 C8 C7 C6 176.8(5) . .
C13 C8 C7 C6 -2.1(8) . .
N2 C6 C7 N3 0.3(7) . .
C5 C6 C7 N3 179.9(5) . .
N2 C6 C7 C8 -178.3(5) . .
C5 C6 C7 C8 1.4(8) . .
C14 N5 C13 C12 1.6(6) . .
C14 N5 C13 C8 -174.4(6) . .
N4 C12 C13 N5 -1.3(6) . .
C5 C12 C13 N5 -179.8(5) . .
N4 C12 C13 C8 175.1(5) . .
C5 C12 C13 C8 -3.5(9) . .
C7 C8 C13 N5 178.5(6) . .
C9 C8 C13 N5 -0.3(10) . .
C7 C8 C13 C12 3.2(8) . .
C9 C8 C13 C12 -175.5(5) . .
N2 C6 C5 C4 -0.2(8) . .
C7 C6 C5 C4 -179.9(5) . .
N2 C6 C5 C12 178.2(5) . .
C7 C6 C5 C12 -1.4(8) . .
N4 C12 C5 C4 2.4(10) . .
C13 C12 C5 C4 -179.2(5) . .
N4 C12 C5 C6 -175.9(5) . .
C13 C12 C5 C6 2.5(8) . .
C11 C10 C9 C8 1.6(9) . .
C7 C8 C9 C10 0.2(8) . .
C13 C8 C9 C10 178.9(5) . .
C17 C15 C16 C18 -2.5(8) . .
C14 C15 C16 C18 174.9(5) . .
C12 N4 C14 N5 0.6(6) . .
C12 N4 C14 C15 -174.9(5) . .
C13 N5 C14 N4 -1.4(7) . .
C13 N5 C14 C15 174.1(5) . .
C17 C15 C14 N4 178.2(6) . .
C16 C15 C14 N4 1.2(9) . .
C17 C15 C14 N5 3.2(10) . .
C16 C15 C14 N5 -173.9(6) . .
Fe1 N1 C1 S1 122(10) . .
C2 C3 C4 C5 2.6(9) . .
C6 C5 C4 C3 -2.6(8) . .
C12 C5 C4 C3 179.1(6) . .
C16 C15 C17 S2 -0.2(8) . .
C14 C15 C17 S2 -177.6(5) . .
C7 N3 C11 C10 0.7(8) . .
Fe1 N3 C11 C10 -174.0(4) . .
C9 C10 C11 N3 -2.2(9) . .
C15 C17 S2 C18 2.6(6) . .
C15 C16 C18 S2 4.1(6) . .
C17 S2 C18 C16 -3.7(5) . .
